data_7211900
loop_
_publ_author_name
'Poplaukhin, Pavel'
'Tiekink, Edward R. T.'

_publ_section_title
;
 Interwoven coordination polymers sustained by tautomeric forms of the
 bridging ligand
;
_journal_issue 4
_journal_name_full CrystEngComm
_journal_page_first 1302
_journal_paper_doi 10.1039/b916585a
_journal_volume 12
_journal_year 2010
_chemical_formula_moiety 'C30 H46 N8 O6 S8 Zn2 '
_chemical_formula_sum 'C30 H46 N8 O6 S8 Zn2'
_chemical_formula_weight 1002.09
_chemical_name_systematic
;
?
;
_space_group_IT_number 14
_symmetry_cell_setting monoclinic
_symmetry_space_group_name_Hall '-P 2ybc'
_symmetry_space_group_name_H-M 'P 1 21/c 1'
_atom_sites_solution_hydrogens geom
_atom_sites_solution_primary direct
_atom_sites_solution_secondary difmap
_audit_creation_method SHELXL-97
_cell_angle_alpha 90
_cell_angle_beta 94.743(2)
_cell_angle_gamma 90
_cell_formula_units_Z 2
_cell_length_a 9.7471(14)
_cell_length_b 16.151(2)
_cell_length_c 13.210(2)
_cell_measurement_reflns_used 6446
_cell_measurement_temperature 98(2)
_cell_measurement_theta_max 40.6
_cell_measurement_theta_min 2.0
_cell_volume 2072.5(5)
_computing_cell_refinement CrystalClear
_computing_data_collection 'CrystalClear (Rigaku, 2005)'
_computing_data_reduction CrystalClear
_computing_molecular_graphics 'ORTEPII (Johnson, 1976) & DIAMOND (Crystal Impact, 2006)'
_computing_publication_material SHELXL97
_computing_structure_refinement 'SHELXL97 (Sheldrick, 1997)'
_computing_structure_solution 'SHEXLS97 (Sheldrick, 1997)'
_diffrn_ambient_temperature 98(2)
_diffrn_measured_fraction_theta_full 0.985
_diffrn_measured_fraction_theta_max 0.985
_diffrn_measurement_device_type AFC12\K/SATURN724
_diffrn_measurement_method \w
_diffrn_radiation_monochromator graphite
_diffrn_radiation_source 'fine-focus sealed tube'
_diffrn_radiation_type MoK\a
_diffrn_radiation_wavelength 0.71070
_diffrn_reflns_av_R_equivalents 0.027
_diffrn_reflns_av_sigmaI/netI 0.039
_diffrn_reflns_limit_h_max 10
_diffrn_reflns_limit_h_min -12
_diffrn_reflns_limit_k_max 5
_diffrn_reflns_limit_k_min -20
_diffrn_reflns_limit_l_max 13
_diffrn_reflns_limit_l_min -17
_diffrn_reflns_number 8301
_diffrn_reflns_theta_full 27.5
_diffrn_reflns_theta_max 27.5
_diffrn_reflns_theta_min 2.0
_diffrn_standards_decay_% '< 1'
_diffrn_standards_interval_count 0
_diffrn_standards_number 0
_exptl_absorpt_coefficient_mu 1.612
_exptl_absorpt_correction_T_max 1
_exptl_absorpt_correction_T_min 0.672
_exptl_absorpt_correction_type multi-scan
_exptl_absorpt_process_details 'ABSCOR (Higashi, 1995)'
_exptl_crystal_colour orange
_exptl_crystal_density_diffrn 1.606
_exptl_crystal_density_method 'not measured'
_exptl_crystal_description block
_exptl_crystal_F_000 1036
_exptl_crystal_size_max 0.40
_exptl_crystal_size_mid 0.30
_exptl_crystal_size_min 0.20
_refine_diff_density_max 1.18
_refine_diff_density_min -0.78
_refine_diff_density_rms 0.102
_refine_ls_extinction_method none
_refine_ls_goodness_of_fit_ref 1.05
_refine_ls_hydrogen_treatment constr
_refine_ls_matrix_type full
_refine_ls_number_parameters 249
_refine_ls_number_reflns 4694
_refine_ls_number_restraints 0
_refine_ls_restrained_S_all 1.05
_refine_ls_R_factor_all 0.048
_refine_ls_R_factor_gt 0.046
_refine_ls_shift/su_max 0.001
_refine_ls_shift/su_mean 0.000
_refine_ls_structure_factor_coef Fsqd
_refine_ls_weighting_details 'calc w=1/[\s^2^(Fo^2^)+(0.0588P)^2^+3.8048P] where P=(Fo^2^+2Fc^2^)/3'
_refine_ls_weighting_scheme calc
_refine_ls_wR_factor_gt 0.117
_refine_ls_wR_factor_ref 0.120
_reflns_number_gt 4397
_reflns_number_total 4694
_reflns_threshold_expression I>2\s(I)
_cod_data_source_file b916585a.txt
_cod_data_source_block CSD699067
_cod_original_sg_symbol_H-M 'P 21/c'
_cod_original_formula_sum 'C30 H46 N8 O6 S8 Zn2 '
_cod_database_code 7211900

loop_
_symmetry_equiv_pos_as_xyz
'x, y, z'
'-x, y+1/2, -z+1/2'
'-x, -y, -z'
'x, -y-1/2, z-1/2'

loop_
_atom_site_label
_atom_site_type_symbol
_atom_site_fract_x
_atom_site_fract_y
_atom_site_fract_z
_atom_site_U_iso_or_equiv
_atom_site_adp_type
_atom_site_occupancy
_atom_site_symmetry_multiplicity
_atom_site_calc_flag
_atom_site_refinement_flags
Zn Zn 0.52761(3) 0.03016(2) 0.71629(3) 0.02213(12) Uani 1 1 d .
S1 S 0.64829(8) -0.09289(5) 0.70264(5) 0.02500(17) Uani 1 1 d .
S2 S 0.48482(7) -0.05975(5) 0.87790(6) 0.02413(17) Uani 1 1 d .
S3 S 0.60105(7) 0.14868(5) 0.80803(5) 0.02347(16) Uani 1 1 d .
S4 S 0.65410(7) 0.12309(5) 0.59303(5) 0.02351(16) Uani 1 1 d .
O1 O 0.8329(2) -0.18755(16) 1.0607(2) 0.0353(5) Uani 1 1 d .
H1O H 0.8714 -0.1416 1.0538 0.053 Uiso 1 1 calc R
O2 O 0.9941(2) 0.2996(2) 0.8242(2) 0.0434(6) Uani 1 1 d .
H2O H 1.0565 0.2719 0.8562 0.065 Uiso 1 1 calc R
O3 O -0.1720(3) 0.0157(2) 0.9428(2) 0.0481(7) Uani 1 1 d .
H3O H -0.2021 0.0330 0.8853 0.072 Uiso 1 1 calc R
N1 N 0.6569(3) -0.18712(15) 0.86854(19) 0.0233(5) Uani 1 1 d .
N2 N 0.7376(3) 0.25632(16) 0.7017(2) 0.0251(5) Uani 1 1 d .
N3 N 0.3248(2) 0.04151(15) 0.66013(18) 0.0199(5) Uani 1 1 d .
N4 N 0.0471(3) 0.02717(17) 0.87798(19) 0.0266(5) Uani 1 1 d .
C1 C 0.6001(3) -0.12070(18) 0.8220(2) 0.0212(5) Uani 1 1 d .
C2 C 0.6132(3) -0.21727(19) 0.9661(2) 0.0245(6) Uani 1 1 d .
H2A H 0.6295 -0.2777 0.9707 0.029 Uiso 1 1 calc R
H2B H 0.5131 -0.2078 0.9675 0.029 Uiso 1 1 calc R
C3 C 0.6871(3) -0.1760(2) 1.0574(2) 0.0287(6) Uani 1 1 d .
H3A H 0.6662 -0.1160 1.0555 0.034 Uiso 1 1 calc R
H3B H 0.6527 -0.1992 1.1199 0.034 Uiso 1 1 calc R
C4 C 0.7680(4) -0.2338(2) 0.8261(3) 0.0361(8) Uani 1 1 d .
H4A H 0.7283 -0.2779 0.7819 0.054 Uiso 1 1 calc R
H4B H 0.8278 -0.2582 0.8815 0.054 Uiso 1 1 calc R
H4C H 0.8221 -0.1964 0.7866 0.054 Uiso 1 1 calc R
C5 C 0.6714(3) 0.18428(18) 0.6998(2) 0.0223(6) Uani 1 1 d .
C6 C 0.7485(3) 0.3098(2) 0.7927(3) 0.0287(6) Uani 1 1 d .
H6A H 0.6622 0.3056 0.8269 0.034 Uiso 1 1 calc R
H6B H 0.7588 0.3681 0.7712 0.034 Uiso 1 1 calc R
C7 C 0.8691(3) 0.2872(2) 0.8680(3) 0.0343(7) Uani 1 1 d .
H7A H 0.8670 0.3218 0.9297 0.041 Uiso 1 1 calc R
H7B H 0.8613 0.2285 0.8884 0.041 Uiso 1 1 calc R
C8 C 0.8065(3) 0.2856(2) 0.6133(3) 0.0311(7) Uani 1 1 d .
H8A H 0.8837 0.2488 0.6020 0.047 Uiso 1 1 calc R
H8B H 0.8409 0.3419 0.6261 0.047 Uiso 1 1 calc R
H8C H 0.7408 0.2854 0.5530 0.047 Uiso 1 1 calc R
C9 C 0.2860(3) 0.05854(18) 0.5628(2) 0.0212(5) Uani 1 1 d .
H9 H 0.3540 0.0603 0.5154 0.025 Uiso 1 1 calc R
C10 C 0.1495(3) 0.07372(18) 0.5287(2) 0.0218(5) Uani 1 1 d .
H10 H 0.1247 0.0858 0.4592 0.026 Uiso 1 1 calc R
C11 C 0.0498(3) 0.07080(18) 0.5984(2) 0.0209(5) Uani 1 1 d .
H11 H -0.0440 0.0812 0.5768 0.025 Uiso 1 1 calc R
C12 C 0.0882(3) 0.05254(17) 0.6997(2) 0.0196(5) Uani 1 1 d .
C13 C 0.2272(3) 0.03833(17) 0.7267(2) 0.0199(5) Uani 1 1 d .
H13 H 0.2549 0.0257 0.7956 0.024 Uiso 1 1 calc R
C14 C -0.0181(3) 0.0475(2) 0.7770(2) 0.0257(6) Uani 1 1 d .
H14A H -0.0665 0.1012 0.7799 0.031 Uiso 1 1 calc R
H14B H -0.0870 0.0045 0.7558 0.031 Uiso 1 1 calc R
C15 C -0.0329(3) 0.01216(19) 0.9479(2) 0.0228(6) Uani 1 1 d .

loop_
_atom_site_aniso_label
_atom_site_aniso_U_11
_atom_site_aniso_U_22
_atom_site_aniso_U_33
_atom_site_aniso_U_23
_atom_site_aniso_U_13
_atom_site_aniso_U_12
Zn 0.01563(18) 0.02364(19) 0.0264(2) -0.00106(13) -0.00238(13) 0.00262(11)
S1 0.0280(4) 0.0267(4) 0.0202(3) 0.0004(3) 0.0012(3) 0.0067(3)
S2 0.0208(3) 0.0276(4) 0.0239(4) 0.0016(3) 0.0014(3) 0.0050(3)
S3 0.0202(3) 0.0267(4) 0.0232(3) -0.0010(3) 0.0004(3) -0.0009(3)
S4 0.0197(3) 0.0280(4) 0.0225(3) 0.0007(3) -0.0003(3) 0.0012(3)
O1 0.0201(11) 0.0431(14) 0.0414(14) 0.0043(11) -0.0046(9) -0.0018(9)
O2 0.0262(12) 0.0625(18) 0.0412(15) 0.0073(13) 0.0013(10) 0.0003(12)
O3 0.0308(13) 0.074(2) 0.0381(15) 0.0149(14) -0.0022(11) 0.0009(13)
N1 0.0264(12) 0.0216(12) 0.0216(12) -0.0003(9) 0.0008(9) 0.0029(9)
N2 0.0207(11) 0.0257(13) 0.0284(13) 0.0045(10) -0.0006(10) -0.0001(9)
N3 0.0170(11) 0.0200(11) 0.0222(12) -0.0015(9) -0.0014(9) 0.0008(8)
N4 0.0210(12) 0.0380(15) 0.0205(12) 0.0037(10) -0.0010(9) -0.0025(10)
C1 0.0194(12) 0.0225(13) 0.0203(13) -0.0020(10) -0.0055(10) -0.0027(10)
C2 0.0232(13) 0.0237(14) 0.0261(14) 0.0051(11) -0.0009(11) -0.0019(11)
C3 0.0219(14) 0.0378(17) 0.0258(15) 0.0007(13) -0.0007(11) 0.0017(12)
C4 0.046(2) 0.0286(16) 0.0339(17) 0.0038(13) 0.0072(15) 0.0153(14)
C5 0.0144(12) 0.0261(14) 0.0254(14) 0.0031(11) -0.0034(10) 0.0055(10)
C6 0.0252(14) 0.0255(15) 0.0349(17) -0.0015(12) -0.0009(12) 0.0006(11)
C7 0.0271(15) 0.0434(19) 0.0319(17) -0.0043(14) -0.0010(13) -0.0033(14)
C8 0.0307(16) 0.0304(16) 0.0320(16) 0.0048(13) 0.0015(13) -0.0034(12)
C9 0.0205(13) 0.0217(13) 0.0216(13) -0.0028(10) 0.0019(10) 0.0000(10)
C10 0.0220(13) 0.0239(14) 0.0186(13) -0.0001(10) -0.0033(10) -0.0017(10)
C11 0.0171(12) 0.0230(13) 0.0218(13) -0.0005(10) -0.0033(10) -0.0013(10)
C12 0.0170(12) 0.0207(13) 0.0205(13) 0.0003(10) -0.0019(10) -0.0026(10)
C13 0.0185(13) 0.0202(13) 0.0203(13) 0.0006(10) -0.0027(10) -0.0003(10)
C14 0.0181(13) 0.0390(17) 0.0197(14) 0.0036(12) -0.0007(11) -0.0004(11)
C15 0.0173(13) 0.0285(14) 0.0217(14) 0.0009(11) -0.0031(10) -0.0033(10)

loop_
_atom_type_symbol
_atom_type_description
_atom_type_scat_dispersion_real
_atom_type_scat_dispersion_imag
_atom_type_scat_source
C C 0.0033 0.0016 'International Tables Vol C Tables 4.2.6.8 and 6.1.1.4'
H H 0.0000 0.0000 'International Tables Vol C Tables 4.2.6.8 and 6.1.1.4'
N N 0.0061 0.0033 'International Tables Vol C Tables 4.2.6.8 and 6.1.1.4'
O O 0.0106 0.0060 'International Tables Vol C Tables 4.2.6.8 and 6.1.1.4'
S S 0.1246 0.1234 'International Tables Vol C Tables 4.2.6.8 and 6.1.1.4'
Zn Zn 0.2839 1.4301 'International Tables Vol C Tables 4.2.6.8 and 6.1.1.4'

loop_
_geom_angle_atom_site_label_1
_geom_angle_atom_site_label_2
_geom_angle_atom_site_label_3
_geom_angle
_geom_angle_site_symmetry_3
N3 Zn S1 121.64(7) .
N3 Zn S3 110.86(7) .
S1 Zn S3 127.10(3) .
N3 Zn S4 102.33(7) .
S1 Zn S4 100.13(3) .
S3 Zn S4 73.27(3) .
N3 Zn S2 97.41(7) .
S1 Zn S2 72.99(3) .
S3 Zn S2 95.33(3) .
S4 Zn S2 159.69(3) .
C1 S1 Zn 88.53(10) .
C1 S2 Zn 79.27(10) .
C5 S3 Zn 88.25(10) .
C5 S4 Zn 80.64(10) .
C3 O1 H1O 109.5 .
C7 O2 H2O 109.5 .
C15 O3 H3O 109.5 .
C1 N1 C4 121.9(3) .
C1 N1 C2 122.0(2) .
C4 N1 C2 116.1(2) .
C5 N2 C8 121.2(3) .
C5 N2 C6 121.9(3) .
C8 N2 C6 116.8(3) .
C9 N3 C13 118.4(2) .
C9 N3 Zn 123.41(19) .
C13 N3 Zn 117.96(19) .
C15 N4 C14 117.1(2) .
N1 C1 S2 121.8(2) .
N1 C1 S1 119.5(2) .
S2 C1 S1 118.66(17) .
N1 C2 C3 113.6(2) .
N1 C2 H2A 108.8 .
C3 C2 H2A 108.8 .
N1 C2 H2B 108.8 .
C3 C2 H2B 108.8 .
H2A C2 H2B 107.7 .
O1 C3 C2 112.0(3) .
O1 C3 H3A 109.2 .
C2 C3 H3A 109.2 .
O1 C3 H3B 109.2 .
C2 C3 H3B 109.2 .
H3A C3 H3B 107.9 .
N1 C4 H4A 109.5 .
N1 C4 H4B 109.5 .
H4A C4 H4B 109.5 .
N1 C4 H4C 109.5 .
H4A C4 H4C 109.5 .
H4B C4 H4C 109.5 .
N2 C5 S4 122.2(2) .
N2 C5 S3 120.0(2) .
S4 C5 S3 117.85(17) .
N2 C6 C7 113.1(3) .
N2 C6 H6A 109.0 .
C7 C6 H6A 109.0 .
N2 C6 H6B 109.0 .
C7 C6 H6B 109.0 .
H6A C6 H6B 107.8 .
O2 C7 C6 110.2(3) .
O2 C7 H7A 109.6 .
C6 C7 H7A 109.6 .
O2 C7 H7B 109.6 .
C6 C7 H7B 109.6 .
H7A C7 H7B 108.1 .
N2 C8 H8A 109.5 .
N2 C8 H8B 109.5 .
H8A C8 H8B 109.5 .
N2 C8 H8C 109.5 .
H8A C8 H8C 109.5 .
H8B C8 H8C 109.5 .
N3 C9 C10 122.3(3) .
N3 C9 H9 118.9 .
C10 C9 H9 118.9 .
C9 C10 C11 118.8(3) .
C9 C10 H10 120.6 .
C11 C10 H10 120.6 .
C12 C11 C10 119.7(2) .
C12 C11 H11 120.1 .
C10 C11 H11 120.1 .
C11 C12 C13 117.4(3) .
C11 C12 C14 121.0(2) .
C13 C12 C14 121.6(2) .
N3 C13 C12 123.4(3) .
N3 C13 H13 118.3 .
C12 C13 H13 118.3 .
N4 C14 C12 110.9(2) .
N4 C14 H14A 109.5 .
C12 C14 H14A 109.5 .
N4 C14 H14B 109.5 .
C12 C14 H14B 109.5 .
H14A C14 H14B 108.1 .
N4 C15 O3 128.6(3) .
N4 C15 C15 117.7(3) 3_557
O3 C15 C15 113.7(3) 3_557

loop_
_geom_bond_atom_site_label_1
_geom_bond_atom_site_label_2
_geom_bond_distance
_geom_bond_site_symmetry_2
Zn N3 2.061(2) .
Zn S1 2.3241(8) .
Zn S3 2.3456(8) .
Zn S4 2.5993(8) .
Zn S2 2.6435(9) .
S1 C1 1.741(3) .
S2 C1 1.707(3) .
S3 C5 1.734(3) .
S4 C5 1.719(3) .
O1 C3 1.431(4) .
O1 H1O 0.8400 .
O2 C7 1.406(4) .
O2 H2O 0.8400 .
O3 C15 1.353(4) .
O3 H3O 0.8400 .
N1 C1 1.334(4) .
N1 C4 1.468(4) .
N1 C2 1.473(4) .
N2 C5 1.330(4) .
N2 C8 1.472(4) .
N2 C6 1.477(4) .
N3 C9 1.338(4) .
N3 C13 1.349(4) .
N4 C15 1.281(4) .
N4 C14 1.466(4) .
C2 C3 1.507(4) .
C2 H2A 0.9900 .
C2 H2B 0.9900 .
C3 H3A 0.9900 .
C3 H3B 0.9900 .
C4 H4A 0.9800 .
C4 H4B 0.9800 .
C4 H4C 0.9800 .
C6 C7 1.520(4) .
C6 H6A 0.9900 .
C6 H6B 0.9900 .
C7 H7A 0.9900 .
C7 H7B 0.9900 .
C8 H8A 0.9800 .
C8 H8B 0.9800 .
C8 H8C 0.9800 .
C9 C10 1.390(4) .
C9 H9 0.9500 .
C10 C11 1.394(4) .
C10 H10 0.9500 .
C11 C12 1.391(4) .
C11 H11 0.9500 .
C12 C13 1.392(4) .
C12 C14 1.515(4) .
C13 H13 0.9500 .
C14 H14A 0.9900 .
C14 H14B 0.9900 .
C15 C15 1.521(5) 3_557

loop_
_geom_torsion_atom_site_label_1
_geom_torsion_atom_site_label_2
_geom_torsion_atom_site_label_3
_geom_torsion_atom_site_label_4
_geom_torsion
_geom_torsion_site_symmetry_4
N3 Zn S1 C1 -92.70(12) .
S3 Zn S1 C1 79.29(10) .
S4 Zn S1 C1 155.90(9) .
S2 Zn S1 C1 -4.42(9) .
N3 Zn S2 C1 125.48(11) .
S1 Zn S2 C1 4.59(9) .
S3 Zn S2 C1 -122.64(9) .
S4 Zn S2 C1 -68.17(12) .
N3 Zn S3 C5 -97.24(12) .
S1 Zn S3 C5 90.06(9) .
S4 Zn S3 C5 -0.11(9) .
S2 Zn S3 C5 162.74(9) .
N3 Zn S4 C5 108.46(11) .
S1 Zn S4 C5 -125.77(9) .
S3 Zn S4 C5 0.11(9) .
S2 Zn S4 C5 -57.68(12) .
S1 Zn N3 C9 -83.3(2) .
S3 Zn N3 C9 103.5(2) .
S4 Zn N3 C9 27.0(2) .
S2 Zn N3 C9 -157.9(2) .
S1 Zn N3 C13 102.3(2) .
S3 Zn N3 C13 -70.8(2) .
S4 Zn N3 C13 -147.40(19) .
S2 Zn N3 C13 27.8(2) .
C4 N1 C1 S2 -172.5(2) .
C2 N1 C1 S2 6.6(4) .
C4 N1 C1 S1 5.3(4) .
C2 N1 C1 S1 -175.5(2) .
Zn S2 C1 N1 171.2(2) .
Zn S2 C1 S1 -6.68(14) .
Zn S1 C1 N1 -170.5(2) .
Zn S1 C1 S2 7.48(15) .
C1 N1 C2 C3 -86.6(3) .
C4 N1 C2 C3 92.6(3) .
N1 C2 C3 O1 -58.9(3) .
C8 N2 C5 S4 -3.3(4) .
C6 N2 C5 S4 178.1(2) .
C8 N2 C5 S3 175.8(2) .
C6 N2 C5 S3 -2.7(4) .
Zn S4 C5 N2 179.0(2) .
Zn S4 C5 S3 -0.16(13) .
Zn S3 C5 N2 -179.0(2) .
Zn S3 C5 S4 0.18(14) .
C5 N2 C6 C7 85.7(3) .
C8 N2 C6 C7 -92.9(3) .
N2 C6 C7 O2 63.8(4) .
C13 N3 C9 C10 0.6(4) .
Zn N3 C9 C10 -173.7(2) .
N3 C9 C10 C11 -0.2(4) .
C9 C10 C11 C12 -0.3(4) .
C10 C11 C12 C13 0.4(4) .
C10 C11 C12 C14 -179.0(3) .
C9 N3 C13 C12 -0.6(4) .
Zn N3 C13 C12 174.1(2) .
C11 C12 C13 N3 0.1(4) .
C14 C12 C13 N3 179.4(3) .
C15 N4 C14 C12 -172.6(3) .
C11 C12 C14 N4 179.8(3) .
C13 C12 C14 N4 0.5(4) .
C14 N4 C15 O3 -3.0(5) .
C14 N4 C15 C15 177.8(3) 3_557
